data_1524251
loop_
_publ_author_name
'Demazeau, G.'
'Pouchard, M.'
'Thomas, M.'

_publ_section_title
;
 On an itermediate electronic configuration of cobalt (+III)
;
_journal_name_full 'Materials Research Bulletin'
_journal_page_first 451
_journal_page_last 459
_journal_volume 15
_journal_year 1980
_chemical_formula_sum 'Co0.5 La2 Li0.5 O4'
_chemical_name_systematic 'La2 Li0.5 Co0.5 O4'
_space_group_IT_number 139
_symmetry_space_group_name_Hall '-I 4 2'
_symmetry_space_group_name_H-M 'I 4/m m m'
_cell_angle_alpha 90
_cell_angle_beta 90
_cell_angle_gamma 90
_cell_formula_units_Z 2
_cell_length_a 3.784
_cell_length_b 3.784
_cell_length_c 12.624
_cell_volume 180.759
_citation_journal_id_ASTM MRBUAC
_cod_data_source_file Demazeau_MRBUAC_1980_466.cif
_cod_data_source_block Co0.5La2Li0.5O4
_cod_original_cell_volume 180.7587
_cod_database_code 1524251

loop_
_symmetry_equiv_pos_as_xyz
x,y,z
-y,x,z
-x,-y,z
y,-x,z
x,-y,-z
y,x,-z
-x,y,-z
-y,-x,-z
-x,-y,-z
y,-x,-z
x,y,-z
-y,x,-z
-x,y,z
-y,-x,z
x,-y,z
y,x,z
x+1/2,y+1/2,z+1/2
-y+1/2,x+1/2,z+1/2
-x+1/2,-y+1/2,z+1/2
y+1/2,-x+1/2,z+1/2
x+1/2,-y+1/2,-z+1/2
y+1/2,x+1/2,-z+1/2
-x+1/2,y+1/2,-z+1/2
-y+1/2,-x+1/2,-z+1/2
-x+1/2,-y+1/2,-z+1/2
y+1/2,-x+1/2,-z+1/2
x+1/2,y+1/2,-z+1/2
-y+1/2,x+1/2,-z+1/2
-x+1/2,y+1/2,z+1/2
-y+1/2,-x+1/2,z+1/2
x+1/2,-y+1/2,z+1/2
y+1/2,x+1/2,z+1/2

loop_
_atom_site_label
_atom_site_type_symbol
_atom_site_fract_x
_atom_site_fract_y
_atom_site_fract_z
_atom_site_occupancy
_atom_site_U_iso_or_equiv
O2 O-2 0 0 0.172 1 0.0
Co1 Co+3 0 0 0 0.5 0.0
Li1 Li+1 0 0 0 0.5 0.0
La1 La+3 0 0 0.365 1 0.0
O1 O-2 0 0.5 0 1 0.0
